data_7706711
loop_
_publ_author_name
'Ghosh, Subrata'
'Bagchi, Sukanya'
'Kamilya, Sujit'
'Mondal, Abhishake'

_publ_section_title
;
 Effect of ligand substituents and tuning the spin-state switching in
 manganese(iii) complexes.
;
_journal_issue 13
_journal_name_full 'Dalton transactions (Cambridge, England : 2003)'
_journal_page_first 4634
_journal_page_last 4642
_journal_paper_doi 10.1039/d1dt00284h
_journal_volume 50
_journal_year 2021
_chemical_formula_sum 'C46 H41 B Br2 Mn N4 O2'
_chemical_formula_weight 907.40
_space_group_crystal_system monoclinic
_space_group_IT_number 14
_space_group_name_Hall '-P 2yn'
_space_group_name_H-M_alt 'P 1 21/n 1'
_atom_sites_solution_hydrogens mixed
_audit_creation_method SHELXL-2018/3
_audit_update_record
;
2020-12-05 deposited with the CCDC.	2021-03-01 downloaded from the CCDC.
;
_cell_angle_alpha 90
_cell_angle_beta 116.226(3)
_cell_angle_gamma 90
_cell_formula_units_Z 4
_cell_length_a 14.2943(11)
_cell_length_b 21.8580(17)
_cell_length_c 14.4084(12)
_cell_measurement_reflns_used 4394
_cell_measurement_temperature 120(2)
_cell_measurement_theta_max 30.64
_cell_measurement_theta_min 1.67
_cell_volume 4038.4(6)
_computing_cell_refinement 'Bruker SAINT'
_computing_data_collection 'Bruker APEX2'
_computing_data_reduction 'Bruker SAINT'
_computing_structure_refinement 'SHELXL-2018/3 (Sheldrick, 2018)'
_computing_structure_solution 'SHELXT 2014/5 (Sheldrick, 2014)'
_diffrn_ambient_temperature 120(2)
_diffrn_measured_fraction_theta_full 1.000
_diffrn_measured_fraction_theta_max 0.995
_diffrn_measurement_device_type 'Bruker APEX-II CCD'
_diffrn_measurement_method '\f and \w scans'
_diffrn_radiation_type MoK\a
_diffrn_radiation_wavelength 0.71073
_diffrn_reflns_av_R_equivalents 0.2387
_diffrn_reflns_av_unetI/netI 0.1599
_diffrn_reflns_Laue_measured_fraction_full 1.000
_diffrn_reflns_Laue_measured_fraction_max 0.995
_diffrn_reflns_limit_h_max 20
_diffrn_reflns_limit_h_min -20
_diffrn_reflns_limit_k_max 31
_diffrn_reflns_limit_k_min -31
_diffrn_reflns_limit_l_max 20
_diffrn_reflns_limit_l_min -20
_diffrn_reflns_number 142397
_diffrn_reflns_point_group_measured_fraction_full 1.000
_diffrn_reflns_point_group_measured_fraction_max 0.995
_diffrn_reflns_theta_full 25.242
_diffrn_reflns_theta_max 30.644
_diffrn_reflns_theta_min 1.671
_diffrn_source 'sealed tube'
_exptl_absorpt_coefficient_mu 2.350
_exptl_absorpt_correction_T_max 0.746
_exptl_absorpt_correction_T_min 0.642
_exptl_absorpt_correction_type multi-scan
_exptl_absorpt_process_details SADABS
_exptl_crystal_colour brown
_exptl_crystal_density_diffrn 1.492
_exptl_crystal_description parallelepiped
_exptl_crystal_F_000 1844
_exptl_crystal_size_max 0.48
_exptl_crystal_size_mid 0.32
_exptl_crystal_size_min 0.17
_refine_diff_density_max 0.768
_refine_diff_density_min -0.723
_refine_diff_density_rms 0.111
_refine_ls_extinction_method none
_refine_ls_goodness_of_fit_ref 1.028
_refine_ls_hydrogen_treatment mixed
_refine_ls_matrix_type full
_refine_ls_number_parameters 555
_refine_ls_number_reflns 12413
_refine_ls_number_restraints 522
_refine_ls_restrained_S_all 1.007
_refine_ls_R_factor_all 0.2012
_refine_ls_R_factor_gt 0.0712
_refine_ls_shift/su_max 0.000
_refine_ls_shift/su_mean 0.000
_refine_ls_structure_factor_coef Fsqd
_refine_ls_weighting_details 'w=1/[\s^2^(Fo^2^)+(0.0587P)^2^+5.6613P] where P=(Fo^2^+2Fc^2^)/3'
_refine_ls_weighting_scheme calc
_refine_ls_wR_factor_gt 0.1437
_refine_ls_wR_factor_ref 0.1839
_reflns_Friedel_coverage 0.000
_reflns_number_gt 5296
_reflns_number_total 12413
_reflns_threshold_expression 'I > 2\s(I)'
_cod_data_source_file d1dt00284h2.cif
_cod_data_source_block Complex2_120K
_cod_depositor_comments
;
The following automatic conversions were performed:

data item '_exptl_absorpt_correction_type' value 'MULTI-SCAN' was
changed to 'multi-scan' in accordance with the
/home/data/users/saulius/crontab/automatic-downloads/rss-feeds/RSC/lib/dictionaries/cif_core.dic
dictionary named 'cif_core.dic' version 2.4.2 last updated on
2011-04-26.

Automatic conversion script
Id: cif_fix_values 7556 2019-12-06 15:28:31Z antanas 

 Adding full bibliography for 7706708--7706712.cif.
;
_cod_original_sg_symbol_H-M 'P 21/n'
_cod_database_code 7706711
_shelx_shelxl_version_number 2018/3
_shelx_space_group_comment
;
The symmetry employed for this shelxl refinement is uniquely defined
by the following loop, which should always be used as a source of
symmetry information in preference to the above space-group names.
They are only intended as comments.
;
_shelx_estimated_absorpt_t_min 0.664
_shelx_estimated_absorpt_t_max 0.846

loop_
_space_group_symop_operation_xyz
'x, y, z'
'-x+1/2, y+1/2, -z+1/2'
'-x, -y, -z'
'x-1/2, -y-1/2, z-1/2'

loop_
_atom_site_label
_atom_site_type_symbol
_atom_site_fract_x
_atom_site_fract_y
_atom_site_fract_z
_atom_site_U_iso_or_equiv
_atom_site_adp_type
_atom_site_occupancy
_atom_site_site_symmetry_order
_atom_site_calc_flag
_atom_site_refinement_flags_posn
_atom_site_refinement_flags_adp
_atom_site_refinement_flags_occupancy
_atom_site_disorder_assembly
_atom_site_disorder_group
Br1 Br 0.42982(4) 0.01826(3) 0.24157(5) 0.05030(19) Uani 1 1 d . U . . .
Mn1 Mn 0.84089(5) 0.18673(3) 0.65981(6) 0.02739(19) Uani 1 1 d . U . . .
O2 O 0.9845(2) 0.19994(15) 0.7226(3) 0.0304(8) Uani 1 1 d . U . . .
O1 O 0.6960(2) 0.17828(16) 0.5997(2) 0.0297(8) Uani 1 1 d . U . . .
N3 N 0.8663(3) 0.09809(19) 0.6953(3) 0.0305(10) Uani 1 1 d . U . . .
N2 N 0.8332(3) 0.1998(2) 0.7993(3) 0.0304(10) Uani 1 1 d . U . . .
N4 N 0.8325(3) 0.1858(2) 0.5165(3) 0.0358(10) Uani 1 1 d . U . . .
C25 C 1.0890(4) 0.1769(2) -0.0120(4) 0.0310(11) Uani 1 1 d . U . . .
H25 H 1.098139 0.209008 -0.049632 0.037 Uiso 1 1 calc R U . . .
N1 N 0.8303(4) 0.2814(2) 0.6502(3) 0.0312(10) Uani 1 1 d . U . . .
C8 C 1.1279(4) 0.0609(2) 0.7321(4) 0.0350(12) Uani 1 1 d . U . . .
H8 H 1.120281 0.018570 0.730732 0.042 Uiso 1 1 calc R U . . .
C9 C 1.2218(4) 0.0858(2) 0.7481(4) 0.0359(12) Uani 1 1 d . U . . .
C7 C 1.0439(4) 0.0983(2) 0.7179(4) 0.0275(11) Uani 1 1 d . U . . .
C18 C 0.6049(4) 0.0934(2) 0.3569(4) 0.0347(12) Uani 1 1 d . U . . .
H18 H 0.622288 0.086281 0.302785 0.042 Uiso 1 1 calc R U . . .
C6 C 0.9512(4) 0.0696(3) 0.7136(4) 0.0317(12) Uani 1 1 d . U . . .
C17 C 0.6697(4) 0.1303(2) 0.4405(4) 0.0322(12) Uani 1 1 d . U . . .
C26 C 1.1220(4) 0.1186(2) -0.0209(4) 0.0316(12) Uani 1 1 d . U . . .
H26 H 1.155686 0.111363 -0.062214 0.038 Uiso 1 1 calc R U . . .
C21 C 0.5475(4) 0.1178(2) 0.5125(4) 0.0355(12) Uani 1 1 d . U . . .
H21 H 0.526119 0.126495 0.563369 0.043 Uiso 1 1 calc R U . . .
C27 C 1.1041(4) 0.0715(2) 0.0328(4) 0.0343(12) Uani 1 1 d . U . . .
H27 H 1.125209 0.032001 0.027285 0.041 Uiso 1 1 calc R U . . .
C28 C 1.0549(4) 0.0828(2) 0.0946(4) 0.0347(12) Uani 1 1 d . U . . .
H28 H 1.042214 0.049896 0.128509 0.042 Uiso 1 1 calc R U . . .
C23 C 1.0230(4) 0.1410(2) 0.1091(4) 0.0369(13) Uani 1 1 d . U . . .
C16 C 0.7592(4) 0.1590(3) 0.4385(4) 0.0360(13) Uani 1 1 d . U . . .
C12 C 1.0566(3) 0.1617(2) 0.7239(3) 0.0242(10) Uani 1 1 d . U . . .
C4 C 0.8066(4) 0.0903(3) 0.8298(4) 0.0373(13) Uani 1 1 d . U . . .
H4A H 0.767701 0.064511 0.855106 0.045 Uiso 1 1 calc R U . . .
H4B H 0.879712 0.087385 0.878689 0.045 Uiso 1 1 calc R U . . .
C10 C 1.2349(4) 0.1491(2) 0.7503(4) 0.0301(12) Uani 1 1 d . U . . .
H10 H 1.298083 0.165955 0.759391 0.036 Uiso 1 1 calc R U . . .
C35 C 1.0306(4) 0.1120(3) 0.2939(4) 0.0424(14) Uani 1 1 d . U . . .
C5 C 0.7932(4) 0.0654(2) 0.7258(4) 0.0333(12) Uani 1 1 d . U . . .
H5A H 0.807860 0.021876 0.731267 0.040 Uiso 1 1 calc R U . . .
H5B H 0.721989 0.071588 0.673874 0.040 Uiso 1 1 calc R U . . .
C1 C 0.8492(4) 0.3044(2) 0.7544(4) 0.0329(12) Uani 1 1 d . U . . .
H1A H 0.923530 0.305644 0.799271 0.039 Uiso 1 1 calc R U . . .
H1B H 0.821850 0.345612 0.748500 0.039 Uiso 1 1 calc R U . . .
C2 C 0.7969(4) 0.2632(2) 0.7992(4) 0.0367(13) Uani 1 1 d . U . . .
H2A H 0.813699 0.275859 0.869395 0.044 Uiso 1 1 calc R U . . .
H2B H 0.721882 0.265446 0.758534 0.044 Uiso 1 1 calc R U . . .
C24 C 1.0425(4) 0.1877(2) 0.0527(4) 0.0327(12) Uani 1 1 d . U . . .
H24 H 1.023226 0.227478 0.059205 0.039 Uiso 1 1 calc R U . . .
C11 C 1.1530(3) 0.1859(2) 0.7390(4) 0.0294(11) Uani 1 1 d . U . . .
H11 H 1.161618 0.228181 0.741325 0.035 Uiso 1 1 calc R U . . .
C30 C 0.8127(5) 0.0782(3) 0.0780(4) 0.0446(14) Uani 1 1 d . U . . .
H30 H 0.860445 0.055859 0.064186 0.053 Uiso 1 1 calc R U . . .
C22 C 0.6405(3) 0.1430(2) 0.5201(4) 0.0293(11) Uani 1 1 d . U . . .
C19 C 0.5161(4) 0.0679(2) 0.3543(4) 0.0359(12) Uani 1 1 d . U . . .
C29 C 0.8473(5) 0.1306(3) 0.1354(4) 0.0432(14) Uani 1 1 d . U . . .
C20 C 0.4870(4) 0.0803(2) 0.4311(4) 0.0387(13) Uani 1 1 d . U . . .
H20 H 0.426114 0.063427 0.428284 0.046 Uiso 1 1 calc R U . . .
C15 C 0.9033(4) 0.2260(3) 0.4958(4) 0.0393(13) Uani 1 1 d . U . . .
H15A H 0.896728 0.218151 0.426863 0.047 Uiso 1 1 calc R U . . .
H15B H 0.974870 0.217819 0.545174 0.047 Uiso 1 1 calc R U . . .
C14 C 0.8766(4) 0.2923(3) 0.5043(4) 0.0407(14) Uani 1 1 d . U . . .
H14A H 0.917441 0.317905 0.481046 0.049 Uiso 1 1 calc R U . . .
H14B H 0.803734 0.298653 0.457078 0.049 Uiso 1 1 calc R U . . .
C3 C 0.7717(4) 0.1557(3) 0.8279(4) 0.0389(13) Uani 1 1 d . U . . .
H3A H 0.698812 0.159072 0.778763 0.047 Uiso 1 1 calc R U . . .
H3B H 0.777752 0.166249 0.895708 0.047 Uiso 1 1 calc R U . . .
C13 C 0.8941(4) 0.3140(2) 0.6102(4) 0.0322(12) Uani 1 1 d . U . . .
H13A H 0.967098 0.308642 0.657917 0.039 Uiso 1 1 calc R U . . .
H13B H 0.878452 0.357336 0.606797 0.039 Uiso 1 1 calc R U . . .
C36 C 0.9808(5) 0.0953(3) 0.3528(5) 0.0524(16) Uani 1 1 d . U . . .
H36 H 0.910514 0.104714 0.328683 0.063 Uiso 1 1 calc R U . . .
C31 C 0.7108(5) 0.0562(3) 0.0390(5) 0.0577(17) Uani 1 1 d . U . . .
H31 H 0.691547 0.020789 -0.000765 0.069 Uiso 1 1 calc R U . . .
C40 C 1.1345(5) 0.0954(4) 0.3339(5) 0.062(2) Uani 1 1 d . U . . .
H40 H 1.171984 0.106448 0.297696 0.075 Uiso 1 1 calc R U . . .
B1 B 0.9701(5) 0.1529(3) 0.1873(5) 0.0399(15) Uani 1 1 d . U . . .
C34 C 0.7722(5) 0.1615(4) 0.1545(6) 0.074(2) Uani 1 1 d . U . . .
H34 H 0.790587 0.197716 0.192163 0.089 Uiso 1 1 calc R U . . .
C33 C 0.6697(6) 0.1397(5) 0.1189(7) 0.102(3) Uani 1 1 d . U . . .
H33 H 0.622619 0.160668 0.135588 0.123 Uiso 1 1 calc R U . . .
C32 C 0.6388(6) 0.0881(4) 0.0603(7) 0.090(3) Uani 1 1 d . U . . .
H32 H 0.570308 0.074371 0.035017 0.108 Uiso 1 1 calc R U . . .
C39 C 1.1860(5) 0.0627(4) 0.4266(5) 0.080(3) Uani 1 1 d . U . . .
H39 H 1.255242 0.051022 0.449467 0.096 Uiso 1 1 calc R U . . .
C37 C 1.0301(6) 0.0655(4) 0.4448(6) 0.086(3) Uani 1 1 d . U . . .
H37 H 0.993235 0.056616 0.482599 0.103 Uiso 1 1 calc R U . . .
C38 C 1.1330(7) 0.0482(5) 0.4834(6) 0.101(3) Uani 1 1 d . U . . .
H38 H 1.165637 0.027296 0.545832 0.122 Uiso 1 1 calc R U . . .
C41A C 0.9913(6) 0.2221(3) 0.2344(6) 0.0269(16) Uani 0.733(6) 1 d . U P A 1
C42A C 1.0569(5) 0.2384(3) 0.3367(5) 0.0268(16) Uani 0.733(6) 1 d . U P A 1
C43A C 1.0689(5) 0.2986(3) 0.3718(6) 0.0382(19) Uani 0.733(6) 1 d . U P A 1
C44A C 1.0186(6) 0.3463(4) 0.3061(8) 0.0383(19) Uani 0.733(6) 1 d . U P A 1
C45A C 0.9500(7) 0.3336(5) 0.1999(7) 0.039(2) Uani 0.733(6) 1 d . U P A 1
C46A C 0.9389(6) 0.2706(4) 0.1678(6) 0.0350(18) Uani 0.733(6) 1 d . U P A 1
C41B C 0.9357(17) 0.2272(11) 0.1735(17) 0.028(2) Uani 0.267(6) 1 d . U P A 2
C42B C 0.9976(15) 0.2635(10) 0.2513(16) 0.028(2) Uani 0.267(6) 1 d . U P A 2
C43B C 0.985(2) 0.3316(14) 0.246(2) 0.028(2) Uani 0.267(6) 1 d . U P A 2
C44B C 0.9105(16) 0.3612(10) 0.1547(16) 0.028(2) Uani 0.267(6) 1 d . U P A 2
C45B C 0.8495(14) 0.3220(8) 0.0816(14) 0.028(2) Uani 0.267(6) 1 d . U P A 2
C46B C 0.8578(14) 0.2584(8) 0.0876(14) 0.028(2) Uani 0.267(6) 1 d . U P A 2
Br2A Br 1.33105(17) 0.03418(11) 0.7573(2) 0.0450(5) Uani 0.733(6) 1 d . U P A 1
Br2B Br 1.3465(5) 0.0349(3) 0.8008(5) 0.0388(11) Uani 0.267(6) 1 d . U P A 2
H16 H 0.757(3) 0.1602(19) 0.373(3) 0.013(11) Uiso 1 1 d . . . . .
H6 H 0.967(4) 0.028(2) 0.738(4) 0.042(16) Uiso 1 1 d . . . . .
H2 H 0.893(4) 0.197(2) 0.839(4) 0.016(12) Uiso 1 1 d . . . . .
H1 H 0.777(4) 0.289(2) 0.622(4) 0.017(14) Uiso 1 1 d . . . . .

loop_
_atom_site_aniso_label
_atom_site_aniso_U_11
_atom_site_aniso_U_22
_atom_site_aniso_U_33
_atom_site_aniso_U_23
_atom_site_aniso_U_13
_atom_site_aniso_U_12
Br1 0.0336(3) 0.0486(4) 0.0659(5) -0.0225(3) 0.0194(3) -0.0085(3)
Mn1 0.0194(4) 0.0388(4) 0.0234(4) 0.0058(3) 0.0089(3) 0.0036(3)
O2 0.0191(16) 0.037(2) 0.032(2) 0.0055(16) 0.0091(15) 0.0015(14)
O1 0.0175(16) 0.047(2) 0.0244(19) 0.0027(16) 0.0087(15) 0.0024(15)
N3 0.021(2) 0.044(3) 0.024(2) 0.0017(19) 0.0080(18) -0.0010(18)
N2 0.016(2) 0.048(3) 0.024(2) 0.004(2) 0.0061(19) 0.0000(19)
N4 0.028(2) 0.047(3) 0.035(3) -0.006(2) 0.016(2) -0.004(2)
C25 0.026(2) 0.043(3) 0.020(3) 0.002(2) 0.006(2) 0.001(2)
N1 0.020(2) 0.044(3) 0.027(3) 0.002(2) 0.008(2) 0.002(2)
C8 0.031(3) 0.033(3) 0.045(3) 0.005(2) 0.021(3) 0.002(2)
C9 0.030(3) 0.038(3) 0.045(3) 0.003(3) 0.022(3) 0.005(2)
C7 0.025(2) 0.040(3) 0.020(3) 0.003(2) 0.012(2) 0.000(2)
C18 0.032(3) 0.039(3) 0.036(3) -0.009(2) 0.017(3) 0.002(2)
C6 0.027(3) 0.042(3) 0.025(3) 0.003(2) 0.011(2) 0.005(2)
C17 0.021(2) 0.039(3) 0.035(3) -0.001(2) 0.011(2) 0.001(2)
C26 0.025(2) 0.051(3) 0.016(3) -0.009(2) 0.007(2) 0.002(2)
C21 0.027(3) 0.048(3) 0.033(3) -0.002(3) 0.016(2) 0.001(2)
C27 0.035(3) 0.035(3) 0.022(3) -0.005(2) 0.002(2) 0.008(2)
C28 0.041(3) 0.038(3) 0.023(3) -0.001(2) 0.011(2) 0.003(2)
C23 0.039(3) 0.039(3) 0.034(3) -0.003(2) 0.017(3) 0.003(2)
C16 0.031(3) 0.052(3) 0.028(3) -0.008(3) 0.015(3) -0.001(2)
C12 0.018(2) 0.038(3) 0.017(2) 0.006(2) 0.008(2) 0.006(2)
C4 0.030(3) 0.055(4) 0.032(3) 0.016(3) 0.019(2) -0.004(2)
C10 0.020(2) 0.050(3) 0.023(3) -0.001(2) 0.012(2) 0.001(2)
C35 0.044(3) 0.063(4) 0.028(3) -0.020(3) 0.023(3) -0.020(3)
C5 0.022(2) 0.046(3) 0.030(3) 0.012(2) 0.009(2) -0.001(2)
C1 0.030(3) 0.041(3) 0.024(3) -0.001(2) 0.009(2) 0.004(2)
C2 0.033(3) 0.048(3) 0.028(3) 0.003(3) 0.012(2) 0.008(2)
C24 0.032(3) 0.034(3) 0.034(3) -0.001(2) 0.016(2) 0.006(2)
C11 0.024(2) 0.034(3) 0.028(3) 0.004(2) 0.010(2) 0.000(2)
C30 0.057(4) 0.049(4) 0.039(3) 0.006(3) 0.032(3) 0.006(3)
C22 0.017(2) 0.039(3) 0.028(3) 0.001(2) 0.006(2) 0.007(2)
C19 0.028(3) 0.033(3) 0.044(3) 0.002(3) 0.013(3) 0.003(2)
C29 0.059(4) 0.047(3) 0.033(3) 0.003(3) 0.028(3) 0.013(3)
C20 0.020(2) 0.046(3) 0.049(4) 0.002(3) 0.015(3) -0.005(2)
C15 0.029(3) 0.063(4) 0.030(3) -0.006(3) 0.017(2) -0.009(3)
C14 0.030(3) 0.056(4) 0.033(3) 0.011(3) 0.012(3) -0.006(3)
C3 0.027(3) 0.059(4) 0.036(3) 0.000(3) 0.019(3) -0.006(3)
C13 0.026(3) 0.042(3) 0.025(3) 0.004(2) 0.008(2) -0.003(2)
C36 0.052(4) 0.078(5) 0.038(4) -0.004(3) 0.029(3) 0.000(3)
C31 0.051(4) 0.077(5) 0.043(4) -0.003(3) 0.019(3) 0.000(4)
C40 0.046(4) 0.115(6) 0.030(4) -0.024(4) 0.020(3) -0.024(4)
B1 0.057(4) 0.034(3) 0.045(4) -0.010(3) 0.038(3) -0.008(3)
C34 0.056(4) 0.083(5) 0.071(5) -0.021(4) 0.016(4) 0.018(4)
C33 0.059(5) 0.138(8) 0.098(7) -0.040(6) 0.024(5) 0.029(5)
C32 0.042(4) 0.120(7) 0.095(7) -0.007(6) 0.019(4) 0.001(5)
C39 0.047(4) 0.160(8) 0.025(4) -0.028(4) 0.009(3) -0.010(5)
C37 0.074(5) 0.158(8) 0.045(4) 0.016(5) 0.045(4) 0.023(5)
C38 0.083(6) 0.194(10) 0.033(4) 0.016(5) 0.031(4) 0.025(6)
C41A 0.030(4) 0.024(4) 0.039(4) -0.007(3) 0.026(4) -0.005(3)
C42A 0.025(3) 0.029(4) 0.032(4) -0.012(3) 0.017(3) -0.007(3)
C43A 0.029(4) 0.046(5) 0.050(5) -0.007(4) 0.027(4) -0.007(3)
C44A 0.028(4) 0.049(5) 0.045(5) -0.006(4) 0.022(4) 0.001(3)
C45A 0.046(6) 0.044(5) 0.037(5) 0.000(5) 0.029(4) -0.001(4)
C46A 0.038(4) 0.037(4) 0.039(5) 0.001(4) 0.026(4) 0.013(3)
C41B 0.033(4) 0.034(4) 0.026(4) 0.009(4) 0.020(4) 0.004(3)
C42B 0.033(4) 0.034(4) 0.026(4) 0.009(4) 0.020(4) 0.004(3)
C43B 0.033(4) 0.034(4) 0.026(4) 0.009(4) 0.020(4) 0.004(3)
C44B 0.033(4) 0.034(4) 0.026(4) 0.009(4) 0.020(4) 0.004(3)
C45B 0.033(4) 0.034(4) 0.026(4) 0.009(4) 0.020(4) 0.004(3)
C46B 0.033(4) 0.034(4) 0.026(4) 0.009(4) 0.020(4) 0.004(3)
Br2A 0.0316(7) 0.0381(6) 0.0721(14) 0.0108(10) 0.0291(10) 0.0088(5)
Br2B 0.0271(17) 0.0482(17) 0.046(3) -0.007(2) 0.021(2) 0.0022(13)

loop_
_atom_type_symbol
_atom_type_description
_atom_type_scat_dispersion_real
_atom_type_scat_dispersion_imag
_atom_type_scat_source
C C 0.0033 0.0016 'International Tables Vol C Tables 4.2.6.8 and 6.1.1.4'
H H 0.0000 0.0000 'International Tables Vol C Tables 4.2.6.8 and 6.1.1.4'
N N 0.0061 0.0033 'International Tables Vol C Tables 4.2.6.8 and 6.1.1.4'
O O 0.0106 0.0060 'International Tables Vol C Tables 4.2.6.8 and 6.1.1.4'
Mn Mn 0.3368 0.7283 'International Tables Vol C Tables 4.2.6.8 and 6.1.1.4'
Br Br -0.2901 2.4595 'International Tables Vol C Tables 4.2.6.8 and 6.1.1.4'
B B 0.0013 0.0007 'International Tables Vol C Tables 4.2.6.8 and 6.1.1.4'

loop_
_geom_angle_atom_site_label_1
_geom_angle_atom_site_label_2
_geom_angle_atom_site_label_3
_geom_angle
_geom_angle_site_symmetry_1
_geom_angle_site_symmetry_3
_geom_angle_publ_flag
O2 Mn1 O1 176.48(16) . . ?
O2 Mn1 N3 89.38(15) . . ?
O1 Mn1 N3 93.56(15) . . ?
O2 Mn1 N4 93.03(16) . . ?
O1 Mn1 N4 88.37(15) . . ?
N3 Mn1 N4 100.05(17) . . ?
O2 Mn1 N1 84.84(16) . . ?
O1 Mn1 N1 91.97(16) . . ?
N3 Mn1 N1 170.04(18) . . ?
N4 Mn1 N1 88.37(18) . . ?
O2 Mn1 N2 91.56(16) . . ?
O1 Mn1 N2 86.60(15) . . ?
N3 Mn1 N2 88.14(17) . . ?
N4 Mn1 N2 170.65(18) . . ?
N1 Mn1 N2 83.93(18) . . ?
C12 O2 Mn1 126.5(3) . . ?
C22 O1 Mn1 125.4(3) . . ?
C6 N3 C5 115.6(4) . . ?
C6 N3 Mn1 124.9(4) . . ?
C5 N3 Mn1 118.1(3) . . ?
C2 N2 C3 111.1(4) . . ?
C2 N2 Mn1 107.2(3) . . ?
C3 N2 Mn1 118.1(3) . . ?
C2 N2 H2 110(3) . . ?
C3 N2 H2 109(3) . . ?
Mn1 N2 H2 101(3) . . ?
C16 N4 C15 117.6(4) . . ?
C16 N4 Mn1 123.7(4) . . ?
C15 N4 Mn1 118.0(3) . . ?
C24 C25 C26 120.2(5) . . ?
C24 C25 H25 119.9 . . ?
C26 C25 H25 119.9 . . ?
C13 N1 C1 111.5(4) . . ?
C13 N1 Mn1 118.2(3) . . ?
C1 N1 Mn1 107.1(3) . . ?
C13 N1 H1 111(4) . . ?
C1 N1 H1 100(4) . . ?
Mn1 N1 H1 107(4) . . ?
C9 C8 C7 120.5(5) . . ?
C9 C8 H8 119.7 . . ?
C7 C8 H8 119.7 . . ?
C8 C9 C10 120.7(5) . . ?
C8 C9 Br2A 119.6(4) . . ?
C10 C9 Br2A 119.6(4) . . ?
C8 C9 Br2B 119.8(4) . . ?
C10 C9 Br2B 117.8(4) . . ?
C8 C7 C12 119.7(4) . . ?
C8 C7 C6 117.8(5) . . ?
C12 C7 C6 121.8(4) . . ?
C19 C18 C17 120.5(5) . . ?
C19 C18 H18 119.7 . . ?
C17 C18 H18 119.7 . . ?
N3 C6 C7 124.4(5) . . ?
N3 C6 H6 125(3) . . ?
C7 C6 H6 109(3) . . ?
C18 C17 C22 119.4(4) . . ?
C18 C17 C16 119.3(5) . . ?
C22 C17 C16 121.0(5) . . ?
C27 C26 C25 118.7(5) . . ?
C27 C26 H26 120.6 . . ?
C25 C26 H26 120.6 . . ?
C20 C21 C22 121.2(5) . . ?
C20 C21 H21 119.4 . . ?
C22 C21 H21 119.4 . . ?
C26 C27 C28 120.3(5) . . ?
C26 C27 H27 119.9 . . ?
C28 C27 H27 119.9 . . ?
C27 C28 C23 123.4(5) . . ?
C27 C28 H28 118.3 . . ?
C23 C28 H28 118.3 . . ?
C28 C23 C24 114.5(5) . . ?
C28 C23 B1 121.9(5) . . ?
C24 C23 B1 123.7(5) . . ?
N4 C16 C17 124.7(5) . . ?
N4 C16 H16 121(3) . . ?
C17 C16 H16 114(3) . . ?
O2 C12 C7 123.2(4) . . ?
O2 C12 C11 118.1(4) . . ?
C7 C12 C11 118.5(4) . . ?
C3 C4 C5 115.0(4) . . ?
C3 C4 H4A 108.5 . . ?
C5 C4 H4A 108.5 . . ?
C3 C4 H4B 108.5 . . ?
C5 C4 H4B 108.5 . . ?
H4A C4 H4B 107.5 . . ?
C11 C10 C9 118.8(4) . . ?
C11 C10 H10 120.6 . . ?
C9 C10 H10 120.6 . . ?
C36 C35 C40 115.2(6) . . ?
C36 C35 B1 121.1(5) . . ?
C40 C35 B1 123.6(5) . . ?
N3 C5 C4 108.6(4) . . ?
N3 C5 H5A 110.0 . . ?
C4 C5 H5A 110.0 . . ?
N3 C5 H5B 110.0 . . ?
C4 C5 H5B 110.0 . . ?
H5A C5 H5B 108.3 . . ?
C2 C1 N1 109.3(4) . . ?
C2 C1 H1A 109.8 . . ?
N1 C1 H1A 109.8 . . ?
C2 C1 H1B 109.8 . . ?
N1 C1 H1B 109.8 . . ?
H1A C1 H1B 108.3 . . ?
N2 C2 C1 108.9(4) . . ?
N2 C2 H2A 109.9 . . ?
C1 C2 H2A 109.9 . . ?
N2 C2 H2B 109.9 . . ?
C1 C2 H2B 109.9 . . ?
H2A C2 H2B 108.3 . . ?
C25 C24 C23 122.9(5) . . ?
C25 C24 H24 118.5 . . ?
C23 C24 H24 118.5 . . ?
C10 C11 C12 121.7(5) . . ?
C10 C11 H11 119.1 . . ?
C12 C11 H11 119.1 . . ?
C29 C30 C31 124.4(6) . . ?
C29 C30 H30 117.8 . . ?
C31 C30 H30 117.8 . . ?
O1 C22 C21 119.0(4) . . ?
O1 C22 C17 122.9(4) . . ?
C21 C22 C17 118.1(5) . . ?
C20 C19 C18 120.3(5) . . ?
C20 C19 Br1 119.5(4) . . ?
C18 C19 Br1 120.1(4) . . ?
C30 C29 C34 114.8(6) . . ?
C30 C29 B1 123.2(5) . . ?
C34 C29 B1 121.7(6) . . ?
C19 C20 C21 120.3(5) . . ?
C19 C20 H20 119.8 . . ?
C21 C20 H20 119.8 . . ?
N4 C15 C14 109.5(4) . . ?
N4 C15 H15A 109.8 . . ?
C14 C15 H15A 109.8 . . ?
N4 C15 H15B 109.8 . . ?
C14 C15 H15B 109.8 . . ?
H15A C15 H15B 108.2 . . ?
C13 C14 C15 116.6(4) . . ?
C13 C14 H14A 108.1 . . ?
C15 C14 H14A 108.1 . . ?
C13 C14 H14B 108.1 . . ?
C15 C14 H14B 108.1 . . ?
H14A C14 H14B 107.3 . . ?
N2 C3 C4 112.9(4) . . ?
N2 C3 H3A 109.0 . . ?
C4 C3 H3A 109.0 . . ?
N2 C3 H3B 109.0 . . ?
C4 C3 H3B 109.0 . . ?
H3A C3 H3B 107.8 . . ?
N1 C13 C14 113.1(4) . . ?
N1 C13 H13A 109.0 . . ?
C14 C13 H13A 109.0 . . ?
N1 C13 H13B 109.0 . . ?
C14 C13 H13B 109.0 . . ?
H13A C13 H13B 107.8 . . ?
C37 C36 C35 122.8(6) . . ?
C37 C36 H36 118.6 . . ?
C35 C36 H36 118.6 . . ?
C32 C31 C30 118.9(7) . . ?
C32 C31 H31 120.5 . . ?
C30 C31 H31 120.5 . . ?
C35 C40 C39 123.1(6) . . ?
C35 C40 H40 118.5 . . ?
C39 C40 H40 118.5 . . ?
C41A B1 C23 112.2(5) . . ?
C41A B1 C29 115.3(5) . . ?
C23 B1 C29 111.4(5) . . ?
C41A B1 C35 101.0(5) . . ?
C23 B1 C35 110.2(5) . . ?
C29 B1 C35 106.1(4) . . ?
C23 B1 C41B 105.8(7) . . ?
C29 B1 C41B 92.0(8) . . ?
C35 B1 C41B 129.6(9) . . ?
C29 C34 C33 122.2(7) . . ?
C29 C34 H34 118.9 . . ?
C33 C34 H34 118.9 . . ?
C32 C33 C34 120.6(7) . . ?
C32 C33 H33 119.7 . . ?
C34 C33 H33 119.7 . . ?
C33 C32 C31 119.0(7) . . ?
C33 C32 H32 120.5 . . ?
C31 C32 H32 120.5 . . ?
C38 C39 C40 119.2(7) . . ?
C38 C39 H39 120.4 . . ?
C40 C39 H39 120.4 . . ?
C36 C37 C38 121.7(7) . . ?
C36 C37 H37 119.2 . . ?
C38 C37 H37 119.2 . . ?
C39 C38 C37 117.9(8) . . ?
C39 C38 H38 121.0 . . ?
C37 C38 H38 121.0 . . ?
C42A C41A C46A 115.8(7) . . ?
C42A C41A B1 126.0(7) . . ?
C46A C41A B1 118.1(7) . . ?
C43A C42A C41A 122.7(7) . . ?
C44A C43A C42A 121.5(7) . . ?
C43A C44A C45A 119.3(9) . . ?
C44A C45A C46A 117.0(9) . . ?
C41A C46A C45A 123.6(8) . . ?
C42B C41B C46B 115(2) . . ?
C42B C41B B1 115.0(19) . . ?
C46B C41B B1 129.9(18) . . ?
C41B C42B C43B 122(2) . . ?
C44B C43B C42B 121(3) . . ?
C45B C44B C43B 113(2) . . ?
C44B C45B C46B 125.6(18) . . ?
C45B C46B C41B 123.0(19) . . ?

loop_
_geom_bond_atom_site_label_1
_geom_bond_atom_site_label_2
_geom_bond_distance
_geom_bond_site_symmetry_2
_geom_bond_publ_flag
Br1 C19 1.888(5) . ?
Mn1 O2 1.864(3) . ?
Mn1 O1 1.867(3) . ?
Mn1 N3 1.996(4) . ?
Mn1 N4 2.015(4) . ?
Mn1 N1 2.076(5) . ?
Mn1 N2 2.081(4) . ?
O2 C12 1.321(5) . ?
O1 C22 1.316(6) . ?
N3 C6 1.283(6) . ?
N3 C5 1.484(6) . ?
N2 C2 1.480(7) . ?
N2 C3 1.480(6) . ?
N2 H2 0.79(5) . ?
N4 C16 1.290(6) . ?
N4 C15 1.468(6) . ?
C25 C24 1.384(7) . ?
C25 C26 1.385(7) . ?
C25 H25 0.9300 . ?
N1 C13 1.461(6) . ?
N1 C1 1.490(6) . ?
N1 H1 0.70(5) . ?
C8 C9 1.370(7) . ?
C8 C7 1.392(7) . ?
C8 H8 0.9300 . ?
C9 C10 1.394(7) . ?
C9 Br2A 1.883(5) . ?
C9 Br2B 1.948(8) . ?
C7 C12 1.395(7) . ?
C7 C6 1.443(7) . ?
C18 C19 1.372(7) . ?
C18 C17 1.404(7) . ?
C18 H18 0.9300 . ?
C6 H6 0.96(5) . ?
C17 C22 1.411(7) . ?
C17 C16 1.437(7) . ?
C26 C27 1.378(7) . ?
C26 H26 0.9300 . ?
C21 C20 1.377(7) . ?
C21 C22 1.398(7) . ?
C21 H21 0.9300 . ?
C27 C28 1.380(7) . ?
C27 H27 0.9300 . ?
C28 C23 1.398(7) . ?
C28 H28 0.9300 . ?
C23 C24 1.405(7) . ?
C23 B1 1.632(8) . ?
C16 H16 0.92(4) . ?
C12 C11 1.400(6) . ?
C4 C3 1.509(7) . ?
C4 C5 1.525(7) . ?
C4 H4A 0.9700 . ?
C4 H4B 0.9700 . ?
C10 C11 1.370(6) . ?
C10 H10 0.9300 . ?
C35 C36 1.376(7) . ?
C35 C40 1.384(8) . ?
C35 B1 1.652(9) . ?
C5 H5A 0.9700 . ?
C5 H5B 0.9700 . ?
C1 C2 1.488(7) . ?
C1 H1A 0.9700 . ?
C1 H1B 0.9700 . ?
C2 H2A 0.9700 . ?
C2 H2B 0.9700 . ?
C24 H24 0.9300 . ?
C11 H11 0.9300 . ?
C30 C29 1.369(8) . ?
C30 C31 1.395(8) . ?
C30 H30 0.9300 . ?
C19 C20 1.371(7) . ?
C29 C34 1.395(8) . ?
C29 B1 1.649(9) . ?
C20 H20 0.9300 . ?
C15 C14 1.517(8) . ?
C15 H15A 0.9700 . ?
C15 H15B 0.9700 . ?
C14 C13 1.509(7) . ?
C14 H14A 0.9700 . ?
C14 H14B 0.9700 . ?
C3 H3A 0.9700 . ?
C3 H3B 0.9700 . ?
C13 H13A 0.9700 . ?
C13 H13B 0.9700 . ?
C36 C37 1.361(9) . ?
C36 H36 0.9300 . ?
C31 C32 1.385(10) . ?
C31 H31 0.9300 . ?
C40 C39 1.403(10) . ?
C40 H40 0.9300 . ?
B1 C41A 1.631(9) . ?
B1 C41B 1.68(2) . ?
C34 C33 1.404(11) . ?
C34 H34 0.9300 . ?
C33 C32 1.360(11) . ?
C33 H33 0.9300 . ?
C32 H32 0.9300 . ?
C39 C38 1.376(10) . ?
C39 H39 0.9300 . ?
C37 C38 1.376(10) . ?
C37 H37 0.9300 . ?
C38 H38 0.9300 . ?
C41A C42A 1.399(10) . ?
C41A C46A 1.403(11) . ?
C42A C43A 1.393(9) . ?
C43A C44A 1.378(11) . ?
C44A C45A 1.433(11) . ?
C45A C46A 1.440(12) . ?
C41B C42B 1.34(3) . ?
C41B C46B 1.42(3) . ?
C42B C43B 1.50(4) . ?
C43B C44B 1.43(3) . ?
C44B C45B 1.34(3) . ?
C45B C46B 1.39(2) . ?

loop_
_geom_torsion_atom_site_label_1
_geom_torsion_atom_site_label_2
_geom_torsion_atom_site_label_3
_geom_torsion_atom_site_label_4
_geom_torsion
_geom_torsion_site_symmetry_1
_geom_torsion_site_symmetry_2
_geom_torsion_site_symmetry_3
_geom_torsion_site_symmetry_4
_geom_torsion_publ_flag
N3 Mn1 O2 C12 34.3(4) . . . . ?
N4 Mn1 O2 C12 -65.7(4) . . . . ?
N1 Mn1 O2 C12 -153.8(4) . . . . ?
N2 Mn1 O2 C12 122.4(4) . . . . ?
N3 Mn1 O1 C22 -59.7(4) . . . . ?
N4 Mn1 O1 C22 40.2(4) . . . . ?
N1 Mn1 O1 C22 128.5(4) . . . . ?
N2 Mn1 O1 C22 -147.7(4) . . . . ?
C7 C8 C9 C10 0.0(8) . . . . ?
C7 C8 C9 Br2A -175.5(4) . . . . ?
C7 C8 C9 Br2B 165.0(4) . . . . ?
C9 C8 C7 C12 -2.4(8) . . . . ?
C9 C8 C7 C6 -172.9(5) . . . . ?
C5 N3 C6 C7 -161.7(5) . . . . ?
Mn1 N3 C6 C7 4.3(7) . . . . ?
C8 C7 C6 N3 -176.1(5) . . . . ?
C12 C7 C6 N3 13.7(8) . . . . ?
C19 C18 C17 C22 -2.7(8) . . . . ?
C19 C18 C17 C16 -176.8(5) . . . . ?
C24 C25 C26 C27 2.4(7) . . . . ?
C25 C26 C27 C28 -0.5(7) . . . . ?
C26 C27 C28 C23 -1.6(8) . . . . ?
C27 C28 C23 C24 1.8(8) . . . . ?
C27 C28 C23 B1 -177.0(5) . . . . ?
C15 N4 C16 C17 -164.6(5) . . . . ?
Mn1 N4 C16 C17 5.1(8) . . . . ?
C18 C17 C16 N4 -168.9(5) . . . . ?
C22 C17 C16 N4 17.0(8) . . . . ?
Mn1 O2 C12 C7 -27.8(6) . . . . ?
Mn1 O2 C12 C11 156.6(3) . . . . ?
C8 C7 C12 O2 -172.4(4) . . . . ?
C6 C7 C12 O2 -2.3(7) . . . . ?
C8 C7 C12 C11 3.2(7) . . . . ?
C6 C7 C12 C11 173.3(4) . . . . ?
C8 C9 C10 C11 1.7(8) . . . . ?
Br2A C9 C10 C11 177.2(4) . . . . ?
Br2B C9 C10 C11 -163.7(4) . . . . ?
C6 N3 C5 C4 99.2(5) . . . . ?
Mn1 N3 C5 C4 -67.8(4) . . . . ?
C3 C4 C5 N3 67.7(5) . . . . ?
C13 N1 C1 C2 -170.4(4) . . . . ?
Mn1 N1 C1 C2 -39.7(5) . . . . ?
C3 N2 C2 C1 -171.2(4) . . . . ?
Mn1 N2 C2 C1 -40.8(5) . . . . ?
N1 C1 C2 N2 54.7(5) . . . . ?
C26 C25 C24 C23 -2.2(8) . . . . ?
C28 C23 C24 C25 0.2(8) . . . . ?
B1 C23 C24 C25 178.9(5) . . . . ?
C9 C10 C11 C12 -0.8(7) . . . . ?
O2 C12 C11 C10 174.2(4) . . . . ?
C7 C12 C11 C10 -1.6(7) . . . . ?
Mn1 O1 C22 C21 149.7(4) . . . . ?
Mn1 O1 C22 C17 -31.5(6) . . . . ?
C20 C21 C22 O1 -179.6(5) . . . . ?
C20 C21 C22 C17 1.6(8) . . . . ?
C18 C17 C22 O1 -178.4(5) . . . . ?
C16 C17 C22 O1 -4.4(8) . . . . ?
C18 C17 C22 C21 0.4(7) . . . . ?
C16 C17 C22 C21 174.4(5) . . . . ?
C17 C18 C19 C20 3.1(8) . . . . ?
C17 C18 C19 Br1 -179.9(4) . . . . ?
C31 C30 C29 C34 0.9(9) . . . . ?
C31 C30 C29 B1 175.6(6) . . . . ?
C18 C19 C20 C21 -1.1(8) . . . . ?
Br1 C19 C20 C21 -178.2(4) . . . . ?
C22 C21 C20 C19 -1.2(8) . . . . ?
C16 N4 C15 C14 104.9(5) . . . . ?
Mn1 N4 C15 C14 -65.5(5) . . . . ?
N4 C15 C14 C13 65.8(6) . . . . ?
C2 N2 C3 C4 -179.5(4) . . . . ?
Mn1 N2 C3 C4 56.0(5) . . . . ?
C5 C4 C3 N2 -63.5(6) . . . . ?
C1 N1 C13 C14 -179.6(4) . . . . ?
Mn1 N1 C13 C14 55.8(5) . . . . ?
C15 C14 C13 N1 -62.2(6) . . . . ?
C40 C35 C36 C37 1.1(10) . . . . ?
B1 C35 C36 C37 -175.1(7) . . . . ?
C29 C30 C31 C32 -1.3(10) . . . . ?
C36 C35 C40 C39 1.3(10) . . . . ?
B1 C35 C40 C39 177.4(6) . . . . ?
C28 C23 B1 C41A 152.1(6) . . . . ?
C24 C23 B1 C41A -26.5(8) . . . . ?
C28 C23 B1 C29 -77.0(7) . . . . ?
C24 C23 B1 C29 104.4(6) . . . . ?
C28 C23 B1 C35 40.4(7) . . . . ?
C24 C23 B1 C35 -138.2(5) . . . . ?
C28 C23 B1 C41B -175.6(9) . . . . ?
C24 C23 B1 C41B 5.8(11) . . . . ?
C30 C29 B1 C41A 169.3(5) . . . . ?
C34 C29 B1 C41A -16.3(8) . . . . ?
C30 C29 B1 C23 40.0(7) . . . . ?
C34 C29 B1 C23 -145.6(6) . . . . ?
C30 C29 B1 C35 -79.9(6) . . . . ?
C34 C29 B1 C35 94.5(7) . . . . ?
C30 C29 B1 C41B 147.8(8) . . . . ?
C34 C29 B1 C41B -37.8(10) . . . . ?
C36 C35 B1 C41A 86.1(6) . . . . ?
C40 C35 B1 C41A -89.8(6) . . . . ?
C36 C35 B1 C23 -155.1(5) . . . . ?
C40 C35 B1 C23 29.0(8) . . . . ?
C36 C35 B1 C29 -34.5(7) . . . . ?
C40 C35 B1 C29 149.6(5) . . . . ?
C36 C35 B1 C41B 72.1(12) . . . . ?
C40 C35 B1 C41B -103.8(11) . . . . ?
C30 C29 C34 C33 1.0(11) . . . . ?
B1 C29 C34 C33 -173.8(7) . . . . ?
C29 C34 C33 C32 -2.5(14) . . . . ?
C34 C33 C32 C31 2.0(15) . . . . ?
C30 C31 C32 C33 -0.2(12) . . . . ?
C35 C40 C39 C38 -2.6(12) . . . . ?
C35 C36 C37 C38 -2.3(13) . . . . ?
C40 C39 C38 C37 1.4(14) . . . . ?
C36 C37 C38 C39 1.0(15) . . . . ?
C23 B1 C41A C42A -109.3(7) . . . . ?
C29 B1 C41A C42A 121.8(7) . . . . ?
C35 B1 C41A C42A 8.0(7) . . . . ?
C23 B1 C41A C46A 71.4(7) . . . . ?
C29 B1 C41A C46A -57.5(7) . . . . ?
C35 B1 C41A C46A -171.3(5) . . . . ?
C46A C41A C42A C43A 1.0(9) . . . . ?
B1 C41A C42A C43A -178.3(6) . . . . ?
C41A C42A C43A C44A -1.9(10) . . . . ?
C42A C43A C44A C45A 1.8(10) . . . . ?
C43A C44A C45A C46A -0.8(10) . . . . ?
C42A C41A C46A C45A 0.0(10) . . . . ?
B1 C41A C46A C45A 179.4(6) . . . . ?
C44A C45A C46A C41A -0.1(10) . . . . ?
C23 B1 C41B C42B -104.7(14) . . . . ?
C29 B1 C41B C42B 142.4(14) . . . . ?
C35 B1 C41B C42B 29.6(19) . . . . ?
C23 B1 C41B C46B 68.0(19) . . . . ?
C29 B1 C41B C46B -44.9(18) . . . . ?
C35 B1 C41B C46B -157.7(14) . . . . ?
C46B C41B C42B C43B -1(3) . . . . ?
B1 C41B C42B C43B 173.3(16) . . . . ?
C41B C42B C43B C44B -4(3) . . . . ?
C42B C43B C44B C45B 6(3) . . . . ?
C43B C44B C45B C46B -3(3) . . . . ?
C44B C45B C46B C41B -1(3) . . . . ?
C42B C41B C46B C45B 3(3) . . . . ?
B1 C41B C46B C45B -169.3(15) . . . . ?
